data_9007738
loop_
_publ_author_name
'Chevrier, G.'
'Saint-James R'

_publ_section_title
;
 Structure investigation by neutron diffraction of deuterated
 cobalt fluosilicate hexahydrate
;
_journal_name_full 'Acta Crystallographica, Section C'
_journal_page_first 186
_journal_page_last 189
_journal_paper_doi 10.1107/S0108270189006128
_journal_volume 46
_journal_year 1990
_chemical_formula_structural CoSiF6*6D2O
_chemical_formula_sum 'Co D12 F6 O6 Si'
_space_group_IT_number 148
_symmetry_space_group_name_Hall '-R 3'
_symmetry_space_group_name_H-M 'R -3 :H'
_cell_angle_alpha 90
_cell_angle_beta 90
_cell_angle_gamma 120
_cell_length_a 9.369
_cell_length_b 9.369
_cell_length_c 9.731
_cell_formula_units_Z 3
_cell_volume 739.732
_exptl_crystal_density_diffrn 2.163
_cod_original_sg_symbol_H-M 'R -3'
_cod_original_formula_sum 'Co Si F6 O6 D12'
_cod_database_code 9007738

loop_
_symmetry_equiv_pos_as_xyz
x,y,z
2/3+x,1/3+y,1/3+z
1/3+x,2/3+y,2/3+z
y,-x+y,-z
2/3+y,1/3-x+y,1/3-z
1/3+y,2/3-x+y,2/3-z
-x+y,-x,z
2/3-x+y,1/3-x,1/3+z
1/3-x+y,2/3-x,2/3+z
-x,-y,-z
2/3-x,1/3-y,1/3-z
1/3-x,2/3-y,2/3-z
-y,x-y,z
2/3-y,1/3+x-y,1/3+z
1/3-y,2/3+x-y,2/3+z
x-y,x,-z
2/3+x-y,1/3+x,1/3-z
1/3+x-y,2/3+x,2/3-z

loop_
_atom_site_label
_atom_site_fract_x
_atom_site_fract_y
_atom_site_fract_z
_atom_site_occupancy
_atom_site_U_iso_or_equiv
Co 0.00000 0.00000 0.00000 1.00000 0.01750
Si 0.00000 0.00000 0.50000 1.00000 0.01610
F1 0.15530 0.13140 0.40090 0.43000 0.04780
F2 0.16720 0.06500 0.39970 0.57000 0.03430
O 0.17470 0.18610 0.12500 1.00000 0.03390
D1 0.17850 0.16540 0.21940 1.00000 0.05660
D2 0.20530 0.29810 0.11290 1.00000 0.04800

_database_code_amcsd 0010098
